data_4031850
loop_
_publ_author_name
'Sun, Zuo-Bang'
'Guo, Man'
'Zhao, Cui-Hua'

_publ_section_title
;
 Synthesis and Properties of Benzothieno[b]-Fused BODIPY Dyes.
;
_journal_issue 1
_journal_name_full 'The Journal of organic chemistry'
_journal_page_first 229
_journal_page_last 237
_journal_paper_doi 10.1021/acs.joc.5b02531
_journal_volume 81
_journal_year 2016
_chemical_formula_moiety 'C21 H14 N2 S'
_chemical_formula_sum 'C21 H14 N2 S'
_chemical_formula_weight 326.40
_chemical_name_systematic
; 
 ? 
;
_space_group_crystal_system triclinic
_space_group_IT_number 2
_space_group_name_Hall '-P 1'
_space_group_name_H-M_alt 'P -1'
_symmetry_space_group_name_Hall '-P 1'
_symmetry_space_group_name_H-M 'P -1'
_atom_sites_solution_hydrogens geom
_atom_sites_solution_primary direct
_atom_sites_solution_secondary difmap
_audit_creation_method SHELXL-97
_cell_angle_alpha 63.090(5)
_cell_angle_beta 87.201(6)
_cell_angle_gamma 79.911(5)
_cell_formula_units_Z 2
_cell_length_a 6.315(3)
_cell_length_b 11.949(6)
_cell_length_c 12.068(6)
_cell_measurement_temperature 298(2)
_cell_measurement_theta_max 24.471
_cell_measurement_theta_min 3.268
_cell_volume 799.0(7)
_computing_structure_refinement 'SHELXL-97 (Sheldrick, 1997)'
_computing_structure_solution 'SHELXS-97 (Sheldrick, 1990)'
_diffrn_ambient_temperature 298(2)
_diffrn_measured_fraction_theta_full 0.949
_diffrn_measured_fraction_theta_max 0.949
_diffrn_measurement_device_type 'Bruker APEX-II CCD'
_diffrn_radiation_monochromator graphite
_diffrn_radiation_source 'fine-focus sealed tube'
_diffrn_radiation_type MoK\a
_diffrn_radiation_wavelength 0.71000
_diffrn_reflns_av_R_equivalents 0.0479
_diffrn_reflns_av_sigmaI/netI 0.0724
_diffrn_reflns_limit_h_max 7
_diffrn_reflns_limit_h_min -7
_diffrn_reflns_limit_k_max 14
_diffrn_reflns_limit_k_min -13
_diffrn_reflns_limit_l_max 14
_diffrn_reflns_limit_l_min -14
_diffrn_reflns_number 6145
_diffrn_reflns_theta_full 25.00
_diffrn_reflns_theta_max 25.00
_diffrn_reflns_theta_min 3.28
_exptl_absorpt_coefficient_mu 0.206
_exptl_absorpt_correction_T_max 0.9857
_exptl_absorpt_correction_T_min 0.9817
_exptl_absorpt_correction_type multi-scan
_exptl_crystal_colour purple
_exptl_crystal_density_diffrn 1.357
_exptl_crystal_density_method 'not measured'
_exptl_crystal_description needle
_exptl_crystal_F_000 340
_exptl_crystal_size_max 0.09
_exptl_crystal_size_mid 0.08
_exptl_crystal_size_min 0.07
_refine_diff_density_max 0.458
_refine_diff_density_min -0.497
_refine_diff_density_rms 0.053
_refine_ls_extinction_coef 0.008(4)
_refine_ls_extinction_expression Fc^*^=kFc[1+0.001xFc^2^\l^3^/sin(2\q)]^-1/4^
_refine_ls_extinction_method SHELXL
_refine_ls_goodness_of_fit_ref 0.964
_refine_ls_hydrogen_treatment mixed
_refine_ls_matrix_type full
_refine_ls_number_parameters 218
_refine_ls_number_reflns 2687
_refine_ls_number_restraints 0
_refine_ls_restrained_S_all 0.964
_refine_ls_R_factor_all 0.0898
_refine_ls_R_factor_gt 0.0488
_refine_ls_shift/su_max 0.002
_refine_ls_shift/su_mean 0.000
_refine_ls_structure_factor_coef Fsqd
_refine_ls_weighting_details 'calc w=1/[\s^2^(Fo^2^)+(0.0798P)^2^+0.0000P] where P=(Fo^2^+2Fc^2^)/3'
_refine_ls_weighting_scheme calc
_refine_ls_wR_factor_gt 0.1240
_refine_ls_wR_factor_ref 0.1466
_reflns_number_gt 1628
_reflns_number_total 2687
_reflns_threshold_expression >2sigma(I)
_cod_data_source_file jo5b02531_si_003.cif
_cod_data_source_block p
_cod_original_cell_volume 798.9(7)
_cod_database_code 4031850

loop_
_symmetry_equiv_pos_as_xyz
'x, y, z'
'-x, -y, -z'

loop_
_atom_site_label
_atom_site_type_symbol
_atom_site_fract_x
_atom_site_fract_y
_atom_site_fract_z
_atom_site_U_iso_or_equiv
_atom_site_adp_type
_atom_site_occupancy
_atom_site_symmetry_multiplicity
_atom_site_calc_flag
_atom_site_refinement_flags
C1 C 0.1299(5) 0.6085(3) 0.2018(3) 0.0380(8) Uani 1 1 d .
C2 C -0.0092(5) 0.5547(3) 0.1616(3) 0.0479(8) Uani 1 1 d .
H2 H 0.0132 0.4674 0.1876 0.058 Uiso 1 1 calc R
C3 C -0.1813(6) 0.6339(3) 0.0824(3) 0.0518(9) Uani 1 1 d .
H3 H -0.2743 0.5991 0.0544 0.062 Uiso 1 1 calc R
C4 C -0.2177(5) 0.7638(3) 0.0440(3) 0.0469(8) Uani 1 1 d .
H4 H -0.3356 0.8151 -0.0084 0.056 Uiso 1 1 calc R
C5 C -0.0781(5) 0.8182(3) 0.0834(3) 0.0412(8) Uani 1 1 d .
H5 H -0.1032 0.9055 0.0576 0.049 Uiso 1 1 calc R
C6 C 0.0993(4) 0.7412(3) 0.1616(3) 0.0338(7) Uani 1 1 d .
C8 C 0.2665(4) 0.7739(3) 0.2138(3) 0.0322(7) Uani 1 1 d .
C7 C 0.4147(4) 0.6629(3) 0.2940(3) 0.0350(7) Uani 1 1 d .
C9 C 0.3409(4) 0.8740(3) 0.2159(3) 0.0354(7) Uani 1 1 d .
H9 H 0.2814 0.9599 0.1732 0.042 Uiso 1 1 calc R
C10 C 0.5294(4) 0.8196(3) 0.2975(3) 0.0339(7) Uani 1 1 d .
C11 C 0.6607(4) 0.8827(3) 0.3287(3) 0.0337(7) Uani 1 1 d .
C12 C 0.8495(4) 0.8214(3) 0.4079(3) 0.0348(7) Uani 1 1 d .
C13 C 0.9874(5) 0.8726(3) 0.4515(3) 0.0446(8) Uani 1 1 d .
H13 H 0.9760 0.9581 0.4326 0.054 Uiso 1 1 calc R
C14 C 1.1454(5) 0.7737(3) 0.5283(3) 0.0510(9) Uani 1 1 d .
H14 H 1.2581 0.7806 0.5704 0.061 Uiso 1 1 calc R
C15 C 1.1029(5) 0.6641(3) 0.5299(3) 0.0532(9) Uani 1 1 d .
H15 H 1.1840 0.5834 0.5738 0.064 Uiso 1 1 calc R
C16 C 0.6089(4) 1.0243(3) 0.2777(3) 0.0329(7) Uani 1 1 d .
C17 C 0.4300(5) 1.0817(3) 0.3156(3) 0.0461(8) Uani 1 1 d .
H17 H 0.3391 1.0317 0.3721 0.055 Uiso 1 1 calc R
C19 C 0.5167(5) 1.2880(3) 0.1866(3) 0.0508(9) Uani 1 1 d .
H18 H 0.4858 1.3760 0.1563 0.061 Uiso 1 1 calc R
C21 C 0.7430(5) 1.1008(3) 0.1947(3) 0.0459(8) Uani 1 1 d .
H19 H 0.8660 1.0637 0.1701 0.055 Uiso 1 1 calc R
C20 C 0.6957(5) 1.2321(3) 0.1479(3) 0.0538(9) Uani 1 1 d .
H20 H 0.7847 1.2827 0.0904 0.065 Uiso 1 1 calc R
C18 C 0.3853(5) 1.2124(3) 0.2702(3) 0.0537(9) Uani 1 1 d .
H21 H 0.2647 1.2496 0.2966 0.064 Uiso 1 1 calc R
N1 N 0.5691(4) 0.6861(2) 0.3431(2) 0.0391(6) Uani 1 1 d .
H1 H 0.6726 0.6322 0.3925 0.047 Uiso 1 1 calc R
N2 N 0.9251(4) 0.6917(2) 0.4581(2) 0.0430(7) Uani 1 1 d .
S1 S 0.35343(13) 0.52144(7) 0.30582(8) 0.0473(3) Uani 1 1 d .

loop_
_atom_site_aniso_label
_atom_site_aniso_U_11
_atom_site_aniso_U_22
_atom_site_aniso_U_33
_atom_site_aniso_U_23
_atom_site_aniso_U_13
_atom_site_aniso_U_12
C1 0.0395(17) 0.0397(18) 0.0363(18) -0.0184(15) 0.0003(15) -0.0070(14)
C2 0.055(2) 0.0427(19) 0.046(2) -0.0181(17) -0.0037(18) -0.0121(17)
C3 0.055(2) 0.060(2) 0.046(2) -0.023(2) -0.0049(19) -0.0213(19)
C4 0.0380(18) 0.058(2) 0.041(2) -0.0178(18) -0.0078(16) -0.0087(16)
C5 0.0387(18) 0.0455(19) 0.0395(19) -0.0198(16) 0.0026(16) -0.0061(15)
C6 0.0338(17) 0.0386(17) 0.0307(17) -0.0172(15) 0.0037(15) -0.0065(14)
C8 0.0285(15) 0.0350(16) 0.0321(17) -0.0156(14) 0.0008(14) -0.0016(13)
C7 0.0331(16) 0.0337(17) 0.0391(18) -0.0183(15) -0.0005(15) -0.0025(14)
C9 0.0322(16) 0.0358(17) 0.0393(18) -0.0188(15) 0.0022(15) -0.0037(14)
C10 0.0297(15) 0.0352(16) 0.0389(18) -0.0192(15) 0.0019(14) -0.0035(13)
C11 0.0280(15) 0.0431(18) 0.0329(17) -0.0209(15) 0.0056(14) -0.0037(14)
C12 0.0289(16) 0.0427(18) 0.0347(18) -0.0200(16) 0.0024(14) -0.0039(14)
C13 0.0382(18) 0.057(2) 0.048(2) -0.0312(18) 0.0017(17) -0.0093(17)
C14 0.0397(19) 0.071(2) 0.045(2) -0.027(2) -0.0101(17) -0.0096(18)
C15 0.0409(19) 0.057(2) 0.051(2) -0.0170(19) -0.0061(18) -0.0031(17)
C16 0.0327(16) 0.0364(16) 0.0323(17) -0.0185(14) -0.0026(14) -0.0031(13)
C17 0.0400(18) 0.0480(19) 0.053(2) -0.0260(18) 0.0094(17) -0.0072(15)
C19 0.068(2) 0.0359(18) 0.050(2) -0.0231(17) -0.0072(19) 0.0001(17)
C21 0.0470(19) 0.0433(19) 0.048(2) -0.0224(17) 0.0118(17) -0.0068(16)
C20 0.070(2) 0.047(2) 0.048(2) -0.0217(18) 0.0126(19) -0.0207(18)
C18 0.053(2) 0.046(2) 0.066(2) -0.034(2) 0.0073(19) 0.0037(17)
N1 0.0324(14) 0.0341(14) 0.0471(16) -0.0173(13) -0.0092(13) 0.0039(11)
N2 0.0341(15) 0.0440(16) 0.0441(16) -0.0159(14) -0.0054(13) 0.0010(12)
S1 0.0497(5) 0.0347(5) 0.0581(6) -0.0214(5) -0.0113(4) -0.0036(4)

loop_
_atom_type_symbol
_atom_type_description
_atom_type_scat_dispersion_real
_atom_type_scat_dispersion_imag
_atom_type_scat_source
C C 0.0033 0.0016 'International Tables Vol C Tables 4.2.6.8 and 6.1.1.4'
H H 0.0000 0.0000 'International Tables Vol C Tables 4.2.6.8 and 6.1.1.4'
N N 0.0061 0.0033 'International Tables Vol C Tables 4.2.6.8 and 6.1.1.4'
S S 0.1246 0.1234 'International Tables Vol C Tables 4.2.6.8 and 6.1.1.4'

loop_
_geom_angle_atom_site_label_1
_geom_angle_atom_site_label_2
_geom_angle_atom_site_label_3
_geom_angle
C2 C1 C6 121.1(3)
C2 C1 S1 124.7(2)
C6 C1 S1 114.1(2)
C3 C2 C1 118.7(3)
C4 C3 C2 121.3(3)
C3 C4 C5 120.2(3)
C6 C5 C4 119.9(3)
C5 C6 C1 118.7(3)
C5 C6 C8 130.5(3)
C1 C6 C8 110.8(3)
C9 C8 C7 104.8(3)
C9 C8 C6 143.4(3)
C7 C8 C6 111.8(2)
N1 C7 C8 114.7(2)
N1 C7 S1 132.0(2)
C8 C7 S1 113.3(2)
C8 C9 C10 106.3(3)
C11 C10 N1 122.4(3)
C11 C10 C9 127.8(3)
N1 C10 C9 109.8(2)
C10 C11 C12 124.2(3)
C10 C11 C16 119.7(3)
C12 C11 C16 116.1(2)
N2 C12 C13 107.0(3)
N2 C12 C11 123.3(2)
C13 C12 C11 129.7(3)
C12 C13 C14 108.1(3)
C15 C14 C13 106.8(3)
N2 C15 C14 109.6(3)
C21 C16 C17 118.5(3)
C21 C16 C11 120.6(2)
C17 C16 C11 120.8(2)
C18 C17 C16 120.6(3)
C18 C19 C20 119.3(3)
C16 C21 C20 120.7(3)
C19 C20 C21 120.2(3)
C19 C18 C17 120.7(3)
C7 N1 C10 104.5(2)
C15 N2 C12 108.5(3)
C7 S1 C1 89.97(14)

loop_
_geom_bond_atom_site_label_1
_geom_bond_atom_site_label_2
_geom_bond_distance
C1 C2 1.392(4)
C1 C6 1.412(4)
C1 S1 1.768(3)
C2 C3 1.383(4)
C3 C4 1.382(4)
C4 C5 1.395(4)
C5 C6 1.396(4)
C6 C8 1.448(4)
C8 C9 1.371(3)
C8 C7 1.436(4)
C7 N1 1.296(3)
C7 S1 1.742(3)
C9 C10 1.440(4)
C10 C11 1.380(4)
C10 N1 1.411(3)
C11 C12 1.429(4)
C11 C16 1.494(4)
C12 N2 1.384(4)
C12 C13 1.390(4)
C13 C14 1.392(4)
C14 C15 1.374(4)
C15 N2 1.352(4)
C16 C21 1.383(4)
C16 C17 1.385(4)
C17 C18 1.380(4)
C19 C18 1.370(4)
C19 C20 1.381(4)
C21 C20 1.386(4)
